data_1545673
loop_
_publ_author_name
'Banno, H.'
'Ichikawa, S.'
'Takeda, S.'
'Asaka, T.'
'Colas, M.'
'Thomas, P.'
'Fukuda, K.'

_publ_section_title
;
 Crystal structures and polymorphism of Sr4[Al6O12]SO4 :data @ 298 K
;
_journal_name_full 'Journal of the Ceramic Society of Japan'
_journal_page_first 364
_journal_page_last 370
_journal_volume 125
_journal_year 2017
_chemical_formula_sum 'Al6 O16 S Sr4'
_chemical_name_common Sr4Al6O12SO4
_space_group_IT_number 27
_space_group_name_H-M_alt 'P c c 2'
_symmetry_space_group_name_Hall 'P 2 -2c'
_symmetry_space_group_name_H-M 'P c c 2'
_cell_angle_alpha 90
_cell_angle_beta 90
_cell_angle_gamma 90
_cell_formula_units_Z 4
_cell_length_a 13.3231(2)
_cell_length_b 13.3242(2)
_cell_length_c 9.37918(6)
_cell_volume 1664.99(4)
_cod_data_source_file Sr4Al6O12SO4298K.cif
_cod_data_source_block Sr4Al2O12SO4@298K
_cod_original_formula_sum 'Sr4 Al6 S1 O16'
_cod_database_code 1545673

loop_
_space_group_symop_operation_xyz
'x, y, z'
'-x, -y, z'
'x, -y, z+1/2'
'-x, y, z+1/2'

loop_
_atom_site_label
_atom_site_occupancy
_atom_site_fract_x
_atom_site_fract_y
_atom_site_fract_z
_atom_site_adp_type
_atom_site_U_iso_or_equiv
_atom_site_type_symbol
Sr1 1.0 0.0270(4) 0.2485(5) 0.523(3) Uiso 0.021200 Sr
Sr2 1.0 0.2489(5) 0.5501(4) 0.441(3) Uiso 0.009500 Sr
Sr3 1.0 0.2491(7) 0.0065(4) 0.001(3) Uiso 0.018000 Sr
Sr4 1.0 0.5488(4) 0.2493(5) 0.054(3) Uiso 0.023000 Sr
S 1.0 0.244(2) 0.2338(9) 0.753(3) Uiso 0.024000 S
Al1 1.0 0.500000 0.000000 0.009(5) Uiso 0.023000 Al
Al2 1.0 0.500000 0.500000 0.497(3) Uiso 0.023000 Al
Al3 1.0 0.000000 0.500000 0.492(5) Uiso 0.023000 Al
Al4 1.0 0.000000 0.000000 0.000000 Uiso 0.023000 Al
Al5 1.0 0.377(2) 0.377(2) 0.246(4) Uiso 0.023000 Al
Al6 1.0 0.126(2) 0.127(2) 0.249(4) Uiso 0.023000 Al
Al7 1.0 0.376(2) 0.127(2) 0.258(4) Uiso 0.023000 Al
Al8 1.0 0.127(2) 0.377(2) 0.237(4) Uiso 0.023000 Al
O1 1.0 0.269(2) 0.188(2) 0.615(4) Uiso 0.011900 O
O2 1.0 0.142(2) 0.725(2) 0.250(4) Uiso 0.011900 O
O3 1.0 0.750(3) 0.1557(13) 0.364(4) Uiso 0.011900 O
O4 1.0 0.683(2) 0.313(2) 0.288(4) Uiso 0.011900 O
O5 1.0 0.406(3) 0.253(4) 0.290(5) Uiso 0.011900 O
O6 1.0 0.439(3) 0.095(4) 0.103(6) Uiso 0.011900 O
O7 1.0 0.442(3) 0.404(4) 0.090(6) Uiso 0.011900 O
O8 1.0 0.251(5) 0.093(3) 0.235(5) Uiso 0.011900 O
O9 1.0 0.413(3) 0.072(4) 0.416(6) Uiso 0.011900 O
O10 1.0 0.085(3) 0.073(4) 0.406(5) Uiso 0.011900 O
O11 1.0 0.252(5) 0.409(3) 0.205(4) Uiso 0.011900 O
O12 1.0 0.091(3) 0.438(4) 0.395(5) Uiso 0.011900 O
O13 1.0 0.404(3) 0.445(3) 0.401(5) Uiso 0.011900 O
O14 1.0 0.095(3) 0.252(4) 0.266(5) Uiso 0.011900 O
O15 1.0 0.058(3) 0.403(3) 0.085(6) Uiso 0.011900 O
O15 1.0 0.069(3) 0.088(4) 0.093(6) Uiso 0.011900 O
